data_4325544
loop_
_publ_author_name
'Kelly J. Kilpin'
'Emma L. Gavey'
'C. John McAdam'
'Christopher B. Anderson'
'Samuel J. Lind'
'Courtney C. Keep'
'Keith C. Gordon'
'James D. Crowley'

_publ_section_title
;
 Palladium(II) Complexes of Readily Functionalized Bidentate
 2-Pyridyl-1,2,3-triazole "Click" Ligands: A Synthetic, Structural,
 Spectroscopic, and Computational Study
;
_journal_name_full 'Inorganic Chemistry'
_journal_page_first 6334
_journal_page_last 6346
_journal_paper_doi 10.1021/ic200789b
_journal_volume 50
_journal_year 2011
_chemical_formula_moiety 'C34 H28 Fe2 N8 Pd, 2(B F4), 2(C2 H3 N)'
_chemical_formula_sum 'C38 H34 B2 F8 Fe2 N10 Pd'
_chemical_formula_weight 1022.47
_chemical_name_systematic
;
 ?
;
_space_group_IT_number 14
_symmetry_cell_setting monoclinic
_symmetry_space_group_name_Hall '-P 2ybc'
_symmetry_space_group_name_H-M 'P 1 21/c 1'
_atom_sites_solution_hydrogens geom
_atom_sites_solution_primary direct
_atom_sites_solution_secondary difmap
_audit_creation_method SHELXL-97
_cell_angle_alpha 90.00
_cell_angle_beta 92.834(19)
_cell_angle_gamma 90.00
_cell_formula_units_Z 2
_cell_length_a 9.659(5)
_cell_length_b 9.496(5)
_cell_length_c 20.364(10)
_cell_measurement_reflns_used 2010
_cell_measurement_temperature 91(2)
_cell_measurement_theta_max 23.3167
_cell_measurement_theta_min 2.367
_cell_volume 1865.5(17)
_computing_structure_refinement 'SHELXL-97 (Sheldrick, 1997)'
_diffrn_ambient_temperature 91(2)
_diffrn_measured_fraction_theta_full 0.999
_diffrn_measured_fraction_theta_max 0.999
_diffrn_radiation_monochromator graphite
_diffrn_radiation_source 'fine-focus sealed tube'
_diffrn_radiation_type MoK\a
_diffrn_radiation_wavelength 0.71073
_diffrn_reflns_av_R_equivalents 0.0809
_diffrn_reflns_av_sigmaI/netI 0.0681
_diffrn_reflns_limit_h_max 11
_diffrn_reflns_limit_h_min -10
_diffrn_reflns_limit_k_max 11
_diffrn_reflns_limit_k_min -11
_diffrn_reflns_limit_l_max 24
_diffrn_reflns_limit_l_min -23
_diffrn_reflns_number 15840
_diffrn_reflns_theta_full 25.00
_diffrn_reflns_theta_max 25.00
_diffrn_reflns_theta_min 2.11
_exptl_absorpt_coefficient_mu 1.331
_exptl_absorpt_correction_T_max 0.9487
_exptl_absorpt_correction_T_min 0.8053
_exptl_absorpt_correction_type multi-scan
_exptl_absorpt_process_details SADABS
_exptl_crystal_colour orange
_exptl_crystal_density_diffrn 1.820
_exptl_crystal_description block
_exptl_crystal_F_000 1024
_exptl_crystal_size_max 0.17
_exptl_crystal_size_mid 0.15
_exptl_crystal_size_min 0.04
_refine_diff_density_max 0.635
_refine_diff_density_min -0.460
_refine_diff_density_rms 0.130
_refine_ls_extinction_method none
_refine_ls_goodness_of_fit_ref 1.031
_refine_ls_hydrogen_treatment constr
_refine_ls_matrix_type full
_refine_ls_number_parameters 307
_refine_ls_number_reflns 3284
_refine_ls_number_restraints 0
_refine_ls_restrained_S_all 1.031
_refine_ls_R_factor_all 0.0719
_refine_ls_R_factor_gt 0.0460
_refine_ls_shift/su_max 0.000
_refine_ls_shift/su_mean 0.000
_refine_ls_structure_factor_coef Fsqd
_refine_ls_weighting_details 'calc w=1/[\s^2^(Fo^2^)+(0.0583P)^2^+0.8658P] where P=(Fo^2^+2Fc^2^)/3'
_refine_ls_weighting_scheme calc
_refine_ls_wR_factor_gt 0.1071
_refine_ls_wR_factor_ref 0.1212
_reflns_number_gt 2387
_reflns_number_total 3284
_reflns_threshold_expression >2sigma(I)
_cod_data_source_file ic200789b_si_001_01.cif
_cod_data_source_block 820907
_cod_original_cell_volume 1865.6(16)
_cod_database_code 4325544

loop_
_symmetry_equiv_pos_as_xyz
'x, y, z'
'-x, y+1/2, -z+1/2'
'-x, -y, -z'
'x, -y-1/2, z-1/2'

loop_
_atom_site_label
_atom_site_type_symbol
_atom_site_fract_x
_atom_site_fract_y
_atom_site_fract_z
_atom_site_U_iso_or_equiv
_atom_site_adp_type
_atom_site_occupancy
_atom_site_symmetry_multiplicity
_atom_site_calc_flag
_atom_site_refinement_flags
_atom_site_disorder_assembly
_atom_site_disorder_group
Pd1 Pd 0.0000 0.0000 0.0000 0.02417(19) Uani 1 2 d S . .
Fe1 Fe -0.09347(7) 0.61834(7) 0.15347(3) 0.0268(2) Uani 1 1 d . . .
N1 n -0.1357(4) 0.3128(4) 0.11543(18) 0.0272(10) Uani 1 1 d . . .
N2 n -0.0336(4) 0.2261(4) 0.10353(18) 0.0274(9) Uani 1 1 d . . .
N3 n -0.0804(4) 0.1492(4) 0.05461(18) 0.0242(9) Uani 1 1 d . . .
N4 n 0.1961(4) -0.0023(4) 0.03770(18) 0.0258(9) Uani 1 1 d . . .
C1 C 0.2502(5) 0.0857(5) 0.0833(2) 0.0290(12) Uani 1 1 d . . .
H1 H 0.1953 0.1610 0.0984 0.035 Uiso 1 1 calc R . .
C2 C 0.3824(6) 0.0696(6) 0.1084(2) 0.0350(13) Uani 1 1 d . . .
H2 H 0.4184 0.1341 0.1406 0.042 Uiso 1 1 calc R . .
C3 C 0.4631(6) -0.0363(5) 0.0884(3) 0.0356(13) Uani 1 1 d . . .
H3 H 0.5547 -0.0487 0.1067 0.043 Uiso 1 1 calc R . .
C4 C 0.4090(5) -0.1257(5) 0.0409(2) 0.0342(13) Uani 1 1 d . . .
H4 H 0.4635 -0.2007 0.0252 0.041 Uiso 1 1 calc R . .
C5 C 0.2760(5) -0.1061(5) 0.0163(2) 0.0260(11) Uani 1 1 d . . .
C6 C -0.2100(5) 0.1861(5) 0.0359(2) 0.0258(11) Uani 1 1 d . . .
C7 C -0.2475(5) 0.2935(5) 0.0748(2) 0.0304(12) Uani 1 1 d . . .
H7 H -0.3328 0.3434 0.0736 0.037 Uiso 1 1 calc R . .
C8 C -0.1180(5) 0.4122(5) 0.1661(2) 0.0264(12) Uani 1 1 d . . .
C9 C -0.2288(6) 0.4876(5) 0.1946(3) 0.0358(13) Uani 1 1 d . . .
H9 H -0.3250 0.4792 0.1833 0.043 Uiso 1 1 calc R . .
C10 C -0.1661(6) 0.5769(6) 0.2428(2) 0.0369(13) Uani 1 1 d . . .
H10 H -0.2135 0.6409 0.2697 0.044 Uiso 1 1 calc R . .
C11 C -0.0247(6) 0.5559(5) 0.2445(2) 0.0349(13) Uani 1 1 d . . .
H11 H 0.0410 0.6021 0.2733 0.042 Uiso 1 1 calc R . .
C12 C 0.0070(6) 0.4543(5) 0.1965(2) 0.0333(13) Uani 1 1 d . . .
H12 H 0.0966 0.4213 0.1870 0.040 Uiso 1 1 calc R . .
C13 C -0.0917(7) 0.6532(6) 0.0561(3) 0.0475(16) Uani 1 1 d . . .
H13 H -0.1040 0.5835 0.0229 0.057 Uiso 1 1 calc R . .
C14 C -0.1975(7) 0.7326(6) 0.0821(3) 0.0521(17) Uani 1 1 d . . .
H14 H -0.2932 0.7280 0.0691 0.063 Uiso 1 1 calc R . .
C15 C -0.1374(7) 0.8200(5) 0.1307(3) 0.0455(16) Uani 1 1 d . . .
H15 H -0.1858 0.8839 0.1572 0.055 Uiso 1 1 calc R . .
C16 C 0.0046(7) 0.7981(6) 0.1338(3) 0.0476(16) Uani 1 1 d . . .
H16 H 0.0700 0.8452 0.1625 0.057 Uiso 1 1 calc R . .
C17 C 0.0359(7) 0.6925(6) 0.0867(3) 0.0510(17) Uani 1 1 d . . .
H17 H 0.1248 0.6563 0.0779 0.061 Uiso 1 1 calc R . .
B1 B 0.3826(8) 0.4452(8) 0.0896(4) 0.052(2) Uani 1 1 d . . .
F1 F 0.4306(4) 0.3598(4) 0.0438(2) 0.0827(13) Uani 1 1 d . A .
F3 F 0.4988(9) 0.5235(12) 0.1071(5) 0.091(3) Uani 0.50 1 d P A 1
F2 F 0.3238(12) 0.3883(9) 0.1420(5) 0.072(2) Uani 0.50 1 d P A 1
F4 F 0.2929(10) 0.5364(10) 0.0551(5) 0.079(3) Uani 0.50 1 d P A 1
F3A F 0.4580(13) 0.4111(10) 0.1475(5) 0.098(3) Uani 0.50 1 d P A 2
F2A F 0.2508(9) 0.4037(9) 0.0964(6) 0.081(3) Uani 0.50 1 d P A 2
F4A F 0.3867(13) 0.5847(9) 0.0836(6) 0.094(3) Uani 0.50 1 d P A 2
N5 n 0.6808(6) 0.0930(6) 0.2018(3) 0.0617(16) Uani 1 1 d . . .
C18 C 0.6329(8) 0.1630(8) 0.2386(4) 0.0631(19) Uani 1 1 d . . .
C19 C 0.5665(11) 0.2529(9) 0.2846(4) 0.118(4) Uani 1 1 d . . .
H19A H 0.4890 0.3026 0.2620 0.177 Uiso 1 1 calc R . .
H19B H 0.6336 0.3215 0.3029 0.177 Uiso 1 1 calc R . .
H19C H 0.5315 0.1956 0.3202 0.177 Uiso 1 1 calc R . .

loop_
_atom_site_aniso_label
_atom_site_aniso_U_11
_atom_site_aniso_U_22
_atom_site_aniso_U_33
_atom_site_aniso_U_23
_atom_site_aniso_U_13
_atom_site_aniso_U_12
Pd1 0.0346(3) 0.0191(3) 0.0186(3) -0.0009(2) -0.0005(2) 0.0016(2)
Fe1 0.0393(5) 0.0204(4) 0.0208(4) -0.0006(3) 0.0032(3) 0.0025(3)
N1 0.038(3) 0.021(2) 0.023(2) -0.0022(18) 0.0068(19) -0.0003(19)
N2 0.037(2) 0.024(2) 0.022(2) -0.0010(18) 0.0066(18) -0.001(2)
N3 0.038(3) 0.016(2) 0.019(2) 0.0029(17) 0.0026(18) 0.0003(18)
N4 0.037(2) 0.021(2) 0.020(2) 0.0011(18) 0.0002(17) -0.0001(19)
C1 0.040(3) 0.020(3) 0.027(3) -0.005(2) 0.004(2) -0.003(2)
C2 0.041(3) 0.034(3) 0.030(3) -0.006(2) -0.002(2) -0.005(3)
C3 0.036(3) 0.035(3) 0.035(3) -0.003(2) -0.002(2) 0.003(3)
C4 0.042(3) 0.030(3) 0.031(3) -0.003(2) 0.002(2) 0.005(3)
C5 0.030(3) 0.023(3) 0.025(3) -0.001(2) 0.002(2) -0.002(2)
C6 0.030(3) 0.023(3) 0.024(3) 0.004(2) 0.005(2) -0.001(2)
C7 0.033(3) 0.032(3) 0.026(3) -0.004(2) 0.002(2) 0.001(2)
C8 0.040(3) 0.018(3) 0.020(2) 0.006(2) -0.005(2) -0.009(2)
C9 0.037(3) 0.039(3) 0.032(3) -0.003(2) 0.011(2) -0.005(3)
C10 0.057(4) 0.034(3) 0.021(3) -0.005(2) 0.011(2) 0.002(3)
C11 0.053(4) 0.027(3) 0.024(3) 0.002(2) -0.001(2) 0.001(3)
C12 0.047(3) 0.027(3) 0.026(3) 0.000(2) -0.002(2) 0.007(3)
C13 0.095(5) 0.027(3) 0.022(3) 0.007(2) 0.009(3) -0.005(3)
C14 0.080(5) 0.033(3) 0.041(3) 0.007(3) -0.019(3) 0.011(3)
C15 0.079(5) 0.021(3) 0.036(3) 0.000(2) -0.007(3) 0.009(3)
C16 0.085(5) 0.025(3) 0.033(3) 0.002(2) 0.009(3) -0.011(3)
C17 0.074(5) 0.039(4) 0.042(3) 0.010(3) 0.025(3) -0.009(3)
B1 0.052(5) 0.038(4) 0.067(6) -0.010(4) -0.002(4) 0.005(4)
F1 0.096(3) 0.073(3) 0.081(3) -0.017(2) 0.029(2) 0.030(2)
F3 0.053(6) 0.104(8) 0.114(8) -0.029(7) -0.021(5) -0.002(6)
F2 0.077(7) 0.061(6) 0.079(7) -0.012(5) 0.013(5) 0.011(5)
F4 0.068(6) 0.072(7) 0.097(7) 0.004(5) -0.011(5) 0.031(5)
F3A 0.111(9) 0.072(7) 0.107(8) -0.010(6) -0.042(7) 0.009(6)
F2A 0.051(6) 0.055(6) 0.139(9) -0.036(6) 0.024(6) -0.007(4)
F4A 0.097(9) 0.045(6) 0.142(10) 0.001(6) 0.026(7) -0.001(6)
N5 0.059(4) 0.064(4) 0.061(4) -0.017(3) -0.012(3) 0.007(3)
C18 0.077(5) 0.054(5) 0.058(5) -0.003(4) -0.004(4) -0.018(4)
C19 0.201(10) 0.063(5) 0.099(7) -0.028(5) 0.094(7) -0.024(6)

loop_
_atom_type_symbol
_atom_type_description
_atom_type_scat_dispersion_real
_atom_type_scat_dispersion_imag
_atom_type_scat_source
C C 0.0033 0.0016 'International Tables Vol C Tables 4.2.6.8 and 6.1.1.4'
H H 0.0000 0.0000 'International Tables Vol C Tables 4.2.6.8 and 6.1.1.4'
B B 0.0013 0.0007 'International Tables Vol C Tables 4.2.6.8 and 6.1.1.4'
N N 0.0061 0.0033 'International Tables Vol C Tables 4.2.6.8 and 6.1.1.4'
F F 0.0171 0.0103 'International Tables Vol C Tables 4.2.6.8 and 6.1.1.4'
Fe Fe 0.3463 0.8444 'International Tables Vol C Tables 4.2.6.8 and 6.1.1.4'
Pd Pd -0.9988 1.0072 'International Tables Vol C Tables 4.2.6.8 and 6.1.1.4'

loop_
_geom_angle_atom_site_label_1
_geom_angle_atom_site_label_2
_geom_angle_atom_site_label_3
_geom_angle
_geom_angle_site_symmetry_1
_geom_angle_site_symmetry_3
N3 Pd1 N3 180.0(3) . 3
N3 Pd1 N4 79.54(16) . 3
N3 Pd1 N4 100.46(16) 3 3
N3 Pd1 N4 100.46(16) . .
N3 Pd1 N4 79.54(16) 3 .
N4 Pd1 N4 180.0(2) 3 .
C8 Fe1 C16 157.7(2) . .
C8 Fe1 C15 160.3(2) . .
C16 Fe1 C15 40.4(2) . .
C8 Fe1 C13 107.3(2) . .
C16 Fe1 C13 68.6(2) . .
C15 Fe1 C13 68.1(2) . .
C8 Fe1 C12 40.57(19) . .
C16 Fe1 C12 121.6(3) . .
C15 Fe1 C12 158.3(2) . .
C13 Fe1 C12 122.0(2) . .
C8 Fe1 C9 41.9(2) . .
C16 Fe1 C9 158.7(2) . .
C15 Fe1 C9 123.3(3) . .
C13 Fe1 C9 123.3(2) . .
C12 Fe1 C9 69.6(2) . .
C8 Fe1 C17 120.8(2) . .
C16 Fe1 C17 41.7(2) . .
C15 Fe1 C17 69.1(3) . .
C13 Fe1 C17 40.8(2) . .
C12 Fe1 C17 105.2(2) . .
C9 Fe1 C17 158.6(2) . .
C8 Fe1 C10 69.1(2) . .
C16 Fe1 C10 122.3(2) . .
C15 Fe1 C10 108.3(2) . .
C13 Fe1 C10 160.1(3) . .
C12 Fe1 C10 68.8(2) . .
C9 Fe1 C10 40.9(2) . .
C17 Fe1 C10 158.2(3) . .
C8 Fe1 C11 68.3(2) . .
C16 Fe1 C11 107.2(2) . .
C15 Fe1 C11 123.1(2) . .
C13 Fe1 C11 158.7(3) . .
C12 Fe1 C11 41.1(2) . .
C9 Fe1 C11 68.2(2) . .
C17 Fe1 C11 122.2(3) . .
C10 Fe1 C11 39.8(2) . .
C8 Fe1 C14 123.9(2) . .
C16 Fe1 C14 68.0(3) . .
C15 Fe1 C14 40.3(2) . .
C13 Fe1 C14 40.3(2) . .
C12 Fe1 C14 158.8(2) . .
C9 Fe1 C14 108.5(3) . .
C17 Fe1 C14 68.5(3) . .
C10 Fe1 C14 124.4(3) . .
C11 Fe1 C14 159.3(2) . .
N2 N1 C7 112.9(4) . .
N2 N1 C8 119.4(4) . .
C7 N1 C8 127.7(4) . .
N3 N2 N1 104.9(4) . .
N2 N3 C6 110.9(4) . .
N2 N3 Pd1 134.5(3) . .
C6 N3 Pd1 114.5(3) . .
C1 N4 C5 118.4(4) . .
C1 N4 Pd1 126.0(3) . .
C5 N4 Pd1 115.6(3) . .
N4 C1 C2 121.2(5) . .
N4 C1 H1 119.4 . .
C2 C1 H1 119.4 . .
C3 C2 C1 121.1(5) . .
C3 C2 H2 119.5 . .
C1 C2 H2 119.5 . .
C2 C3 C4 118.0(5) . .
C2 C3 H3 121.0 . .
C4 C3 H3 121.0 . .
C5 C4 C3 119.5(5) . .
C5 C4 H4 120.3 . .
C3 C4 H4 120.3 . .
N4 C5 C4 121.8(4) . .
N4 C5 C6 113.0(4) . 3
C4 C5 C6 125.1(5) . 3
N3 C6 C7 107.7(4) . .
N3 C6 C5 116.7(4) . 3
C7 C6 C5 135.6(5) . 3
N1 C7 C6 103.6(4) . .
N1 C7 H7 128.2 . .
C6 C7 H7 128.2 . .
C12 C8 N1 126.4(5) . .
C12 C8 C9 109.0(4) . .
N1 C8 C9 124.6(4) . .
C12 C8 Fe1 70.6(3) . .
N1 C8 Fe1 125.3(3) . .
C9 C8 Fe1 69.9(3) . .
C10 C9 C8 106.2(5) . .
C10 C9 Fe1 69.8(3) . .
C8 C9 Fe1 68.1(3) . .
C10 C9 H9 126.9 . .
C8 C9 H9 126.9 . .
Fe1 C9 H9 126.7 . .
C11 C10 C9 108.7(5) . .
C11 C10 Fe1 70.3(3) . .
C9 C10 Fe1 69.3(3) . .
C11 C10 H10 125.7 . .
C9 C10 H10 125.7 . .
Fe1 C10 H10 126.3 . .
C10 C11 C12 109.2(5) . .
C10 C11 Fe1 69.9(3) . .
C12 C11 Fe1 68.9(3) . .
C10 C11 H11 125.4 . .
C12 C11 H11 125.4 . .
Fe1 C11 H11 127.4 . .
C8 C12 C11 106.9(5) . .
C8 C12 Fe1 68.8(3) . .
C11 C12 Fe1 70.0(3) . .
C8 C12 H12 126.6 . .
C11 C12 H12 126.6 . .
Fe1 C12 H12 126.2 . .
C14 C13 C17 109.4(5) . .
C14 C13 Fe1 70.9(3) . .
C17 C13 Fe1 69.9(3) . .
C14 C13 H13 125.3 . .
C17 C13 H13 125.3 . .
Fe1 C13 H13 125.5 . .
C15 C14 C13 107.7(6) . .
C15 C14 Fe1 68.8(3) . .
C13 C14 Fe1 68.8(3) . .
C15 C14 H14 126.2 . .
C13 C14 H14 126.2 . .
Fe1 C14 H14 127.8 . .
C16 C15 C14 108.6(6) . .
C16 C15 Fe1 69.5(3) . .
C14 C15 Fe1 70.9(3) . .
C16 C15 H15 125.7 . .
C14 C15 H15 125.7 . .
Fe1 C15 H15 125.5 . .
C15 C16 C17 108.4(6) . .
C15 C16 Fe1 70.1(3) . .
C17 C16 Fe1 69.8(3) . .
C15 C16 H16 125.8 . .
C17 C16 H16 125.8 . .
Fe1 C16 H16 125.9 . .
C13 C17 C16 105.9(6) . .
C13 C17 Fe1 69.3(3) . .
C16 C17 Fe1 68.5(3) . .
C13 C17 H17 127.1 . .
C16 C17 H17 127.1 . .
Fe1 C17 H17 126.6 . .
F4A B1 F1 121.8(8) . .
F4A B1 F2A 109.5(9) . .
F1 B1 F2A 104.8(7) . .
F4A B1 F2 119.2(8) . .
F1 B1 F2 118.9(7) . .
F2A B1 F2 50.4(6) . .
F4A B1 F3 57.3(7) . .
F1 B1 F3 101.6(7) . .
F2A B1 F3 153.4(9) . .
F2 B1 F3 112.5(9) . .
F4A B1 F4 49.8(6) . .
F1 B1 F4 104.7(7) . .
F2A B1 F4 70.5(8) . .
F2 B1 F4 111.9(9) . .
F3 B1 F4 105.9(9) . .
F4A B1 F3A 107.0(9) . .
F1 B1 F3A 105.3(7) . .
F2A B1 F3A 107.6(11) . .
F2 B1 F3A 57.3(7) . .
F3 B1 F3A 61.5(7) . .
F4 B1 F3A 149.2(9) . .
N5 C18 C19 178.0(9) . .
C18 C19 H19A 109.5 . .
C18 C19 H19B 109.5 . .
H19A C19 H19B 109.5 . .
C18 C19 H19C 109.5 . .
H19A C19 H19C 109.5 . .
H19B C19 H19C 109.5 . .

loop_
_geom_bond_atom_site_label_1
_geom_bond_atom_site_label_2
_geom_bond_distance
_geom_bond_site_symmetry_2
Pd1 N3 1.983(4) .
Pd1 N3 1.983(4) 3
Pd1 N4 2.008(4) 3
Pd1 N4 2.008(4) .
Fe1 C8 1.990(5) .
Fe1 C16 2.002(5) .
Fe1 C15 2.011(5) .
Fe1 C13 2.011(5) .
Fe1 C12 2.013(5) .
Fe1 C9 2.015(5) .
Fe1 C17 2.018(6) .
Fe1 C10 2.021(5) .
Fe1 C11 2.027(5) .
Fe1 C14 2.038(5) .
N1 N2 1.316(5) .
N1 C7 1.340(6) .
N1 C8 1.403(6) .
N2 N3 1.299(5) .
N3 C6 1.338(6) .
N4 C1 1.337(6) .
N4 C5 1.338(6) .
C1 C2 1.361(7) .
C1 H1 0.9500 .
C2 C3 1.348(7) .
C2 H2 0.9500 .
C3 C4 1.371(7) .
C3 H3 0.9500 .
C4 C5 1.369(7) .
C4 H4 0.9500 .
C5 C6 1.430(6) 3
C6 C7 1.351(7) .
C6 C5 1.430(6) 3
C7 H7 0.9500 .
C8 C12 1.388(7) .
C8 C9 1.434(7) .
C9 C10 1.411(7) .
C9 H9 0.9500 .
C10 C11 1.379(8) .
C10 H10 0.9500 .
C11 C12 1.418(7) .
C11 H11 0.9500 .
C12 H12 0.9500 .
C13 C14 1.395(8) .
C13 C17 1.403(8) .
C13 H13 0.9500 .
C14 C15 1.395(8) .
C14 H14 0.9500 .
C15 C16 1.386(8) .
C15 H15 0.9500 .
C16 C17 1.431(8) .
C16 H16 0.9500 .
C17 H17 0.9500 .
B1 F4A 1.331(12) .
B1 F1 1.336(8) .
B1 F2A 1.347(12) .
B1 F2 1.347(12) .
B1 F3 1.378(12) .
B1 F4 1.391(11) .
B1 F3A 1.393(12) .
N5 C18 1.118(8) .
C18 C19 1.442(10) .
C19 H19A 0.9800 .
C19 H19B 0.9800 .
C19 H19C 0.9800 .

loop_
_geom_torsion_atom_site_label_1
_geom_torsion_atom_site_label_2
_geom_torsion_atom_site_label_3
_geom_torsion_atom_site_label_4
_geom_torsion
_geom_torsion_site_symmetry_1
_geom_torsion_site_symmetry_4
C7 N1 N2 N3 -0.3(5) . .
C8 N1 N2 N3 -179.7(4) . .
N1 N2 N3 C6 -0.1(5) . .
N1 N2 N3 Pd1 175.9(3) . .
N3 Pd1 N3 N2 -99(46) 3 .
N4 Pd1 N3 N2 177.2(4) 3 .
N4 Pd1 N3 N2 -2.8(4) . .
N3 Pd1 N3 C6 77(46) 3 .
N4 Pd1 N3 C6 -6.9(3) 3 .
N4 Pd1 N3 C6 173.1(3) . .
N3 Pd1 N4 C1 -4.9(4) . .
N3 Pd1 N4 C1 175.1(4) 3 .
N4 Pd1 N4 C1 72(99) 3 .
N3 Pd1 N4 C5 172.2(3) . .
N3 Pd1 N4 C5 -7.8(3) 3 .
N4 Pd1 N4 C5 -111(99) 3 .
C5 N4 C1 C2 -1.1(7) . .
Pd1 N4 C1 C2 176.0(4) . .
N4 C1 C2 C3 -0.4(8) . .
C1 C2 C3 C4 1.4(8) . .
C2 C3 C4 C5 -0.9(8) . .
C1 N4 C5 C4 1.6(7) . .
Pd1 N4 C5 C4 -175.8(4) . .
C1 N4 C5 C6 -175.4(4) . 3
Pd1 N4 C5 C6 7.2(5) . 3
C3 C4 C5 N4 -0.6(8) . .
C3 C4 C5 C6 176.1(5) . 3
N2 N3 C6 C7 0.5(5) . .
Pd1 N3 C6 C7 -176.4(3) . .
N2 N3 C6 C5 -177.9(4) . 3
Pd1 N3 C6 C5 5.2(5) . 3
N2 N1 C7 C6 0.6(5) . .
C8 N1 C7 C6 179.9(4) . .
N3 C6 C7 N1 -0.6(5) . .
C5 C6 C7 N1 177.3(5) 3 .
N2 N1 C8 C12 16.5(7) . .
C7 N1 C8 C12 -162.8(5) . .
N2 N1 C8 C9 -164.0(4) . .
C7 N1 C8 C9 16.8(7) . .
N2 N1 C8 Fe1 107.4(5) . .
C7 N1 C8 Fe1 -71.9(6) . .
C16 Fe1 C8 C12 43.7(7) . .
C15 Fe1 C8 C12 -167.5(6) . .
C13 Fe1 C8 C12 119.3(3) . .
C9 Fe1 C8 C12 -119.8(4) . .
C17 Fe1 C8 C12 76.9(4) . .
C10 Fe1 C8 C12 -81.5(3) . .
C11 Fe1 C8 C12 -38.6(3) . .
C14 Fe1 C8 C12 160.4(3) . .
C16 Fe1 C8 N1 -77.7(7) . .
C15 Fe1 C8 N1 71.0(8) . .
C13 Fe1 C8 N1 -2.1(5) . .
C12 Fe1 C8 N1 -121.4(6) . .
C9 Fe1 C8 N1 118.8(5) . .
C17 Fe1 C8 N1 -44.6(5) . .
C10 Fe1 C8 N1 157.1(5) . .
C11 Fe1 C8 N1 -160.0(5) . .
C14 Fe1 C8 N1 39.0(6) . .
C16 Fe1 C8 C9 163.5(5) . .
C15 Fe1 C8 C9 -47.8(7) . .
C13 Fe1 C8 C9 -120.9(3) . .
C12 Fe1 C8 C9 119.8(4) . .
C17 Fe1 C8 C9 -163.3(3) . .
C10 Fe1 C8 C9 38.3(3) . .
C11 Fe1 C8 C9 81.2(3) . .
C14 Fe1 C8 C9 -79.8(4) . .
C12 C8 C9 C10 0.3(6) . .
N1 C8 C9 C10 -179.3(4) . .
Fe1 C8 C9 C10 -59.7(4) . .
C12 C8 C9 Fe1 60.0(3) . .
N1 C8 C9 Fe1 -119.6(4) . .
C8 Fe1 C9 C10 117.9(4) . .
C16 Fe1 C9 C10 -44.8(8) . .
C15 Fe1 C9 C10 -79.5(4) . .
C13 Fe1 C9 C10 -163.6(3) . .
C12 Fe1 C9 C10 80.9(3) . .
C17 Fe1 C9 C10 160.3(6) . .
C11 Fe1 C9 C10 36.7(3) . .
C14 Fe1 C9 C10 -121.5(4) . .
C16 Fe1 C9 C8 -162.7(6) . .
C15 Fe1 C9 C8 162.6(3) . .
C13 Fe1 C9 C8 78.5(4) . .
C12 Fe1 C9 C8 -37.0(3) . .
C17 Fe1 C9 C8 42.4(8) . .
C10 Fe1 C9 C8 -117.9(4) . .
C11 Fe1 C9 C8 -81.2(3) . .
C14 Fe1 C9 C8 120.6(3) . .
C8 C9 C10 C11 -0.8(6) . .
Fe1 C9 C10 C11 -59.5(4) . .
C8 C9 C10 Fe1 58.6(3) . .
C8 Fe1 C10 C11 80.7(3) . .
C16 Fe1 C10 C11 -77.7(4) . .
C15 Fe1 C10 C11 -120.0(3) . .
C13 Fe1 C10 C11 163.7(6) . .
C12 Fe1 C10 C11 37.1(3) . .
C9 Fe1 C10 C11 119.9(5) . .
C17 Fe1 C10 C11 -40.7(8) . .
C14 Fe1 C10 C11 -161.7(3) . .
C8 Fe1 C10 C9 -39.2(3) . .
C16 Fe1 C10 C9 162.3(3) . .
C15 Fe1 C10 C9 120.0(3) . .
C13 Fe1 C10 C9 43.8(8) . .
C12 Fe1 C10 C9 -82.8(3) . .
C17 Fe1 C10 C9 -160.6(6) . .
C11 Fe1 C10 C9 -119.9(5) . .
C14 Fe1 C10 C9 78.4(4) . .
C9 C10 C11 C12 1.0(6) . .
Fe1 C10 C11 C12 -57.8(4) . .
C9 C10 C11 Fe1 58.8(4) . .
C8 Fe1 C11 C10 -83.0(3) . .
C16 Fe1 C11 C10 120.2(3) . .
C15 Fe1 C11 C10 78.8(4) . .
C13 Fe1 C11 C10 -164.8(6) . .
C12 Fe1 C11 C10 -121.1(5) . .
C9 Fe1 C11 C10 -37.7(3) . .
C17 Fe1 C11 C10 163.4(3) . .
C14 Fe1 C11 C10 47.2(8) . .
C8 Fe1 C11 C12 38.1(3) . .
C16 Fe1 C11 C12 -118.7(4) . .
C15 Fe1 C11 C12 -160.1(4) . .
C13 Fe1 C11 C12 -43.6(8) . .
C9 Fe1 C11 C12 83.4(3) . .
C17 Fe1 C11 C12 -75.5(4) . .
C10 Fe1 C11 C12 121.1(5) . .
C14 Fe1 C11 C12 168.3(6) . .
N1 C8 C12 C11 180.0(4) . .
C9 C8 C12 C11 0.3(6) . .
Fe1 C8 C12 C11 59.9(3) . .
N1 C8 C12 Fe1 120.0(5) . .
C9 C8 C12 Fe1 -59.6(3) . .
C10 C11 C12 C8 -0.9(6) . .
Fe1 C11 C12 C8 -59.2(3) . .
C10 C11 C12 Fe1 58.3(4) . .
C16 Fe1 C12 C8 -162.1(3) . .
C15 Fe1 C12 C8 168.6(6) . .
C13 Fe1 C12 C8 -79.0(4) . .
C9 Fe1 C12 C8 38.3(3) . .
C17 Fe1 C12 C8 -119.9(3) . .
C10 Fe1 C12 C8 82.2(3) . .
C11 Fe1 C12 C8 118.2(5) . .
C14 Fe1 C12 C8 -50.3(8) . .
C8 Fe1 C12 C11 -118.2(5) . .
C16 Fe1 C12 C11 79.7(4) . .
C15 Fe1 C12 C11 50.4(8) . .
C13 Fe1 C12 C11 162.8(3) . .
C9 Fe1 C12 C11 -80.0(3) . .
C17 Fe1 C12 C11 121.9(4) . .
C10 Fe1 C12 C11 -36.0(3) . .
C14 Fe1 C12 C11 -168.5(7) . .
C8 Fe1 C13 C14 122.5(4) . .
C16 Fe1 C13 C14 -80.7(4) . .
C15 Fe1 C13 C14 -37.1(4) . .
C12 Fe1 C13 C14 164.5(3) . .
C9 Fe1 C13 C14 79.2(4) . .
C17 Fe1 C13 C14 -120.0(5) . .
C10 Fe1 C13 C14 46.4(8) . .
C11 Fe1 C13 C14 -163.2(6) . .
C8 Fe1 C13 C17 -117.4(4) . .
C16 Fe1 C13 C17 39.3(4) . .
C15 Fe1 C13 C17 82.9(4) . .
C12 Fe1 C13 C17 -75.5(4) . .
C9 Fe1 C13 C17 -160.7(3) . .
C10 Fe1 C13 C17 166.4(6) . .
C11 Fe1 C13 C17 -43.2(8) . .
C14 Fe1 C13 C17 120.0(5) . .
C17 C13 C14 C15 -1.6(6) . .
Fe1 C13 C14 C15 58.0(4) . .
C17 C13 C14 Fe1 -59.5(4) . .
C8 Fe1 C14 C15 163.9(4) . .
C16 Fe1 C14 C15 -37.5(4) . .
C13 Fe1 C14 C15 -120.0(6) . .
C12 Fe1 C14 C15 -158.9(6) . .
C9 Fe1 C14 C15 120.0(4) . .
C17 Fe1 C14 C15 -82.6(4) . .
C10 Fe1 C14 C15 77.4(5) . .
C11 Fe1 C14 C15 42.7(9) . .
C8 Fe1 C14 C13 -76.1(4) . .
C16 Fe1 C14 C13 82.5(4) . .
C15 Fe1 C14 C13 120.0(6) . .
C12 Fe1 C14 C13 -39.0(9) . .
C9 Fe1 C14 C13 -120.0(4) . .
C17 Fe1 C14 C13 37.4(4) . .
C10 Fe1 C14 C13 -162.6(3) . .
C11 Fe1 C14 C13 162.7(6) . .
C13 C14 C15 C16 1.5(7) . .
Fe1 C14 C15 C16 59.4(4) . .
C13 C14 C15 Fe1 -58.0(4) . .
C8 Fe1 C15 C16 -162.3(6) . .
C13 Fe1 C15 C16 -82.3(4) . .
C12 Fe1 C15 C16 40.0(8) . .
C9 Fe1 C15 C16 161.4(3) . .
C17 Fe1 C15 C16 -38.4(4) . .
C10 Fe1 C15 C16 118.7(3) . .
C11 Fe1 C15 C16 77.2(4) . .
C14 Fe1 C15 C16 -119.4(5) . .
C8 Fe1 C15 C14 -42.9(8) . .
C16 Fe1 C15 C14 119.4(6) . .
C13 Fe1 C15 C14 37.1(4) . .
C12 Fe1 C15 C14 159.4(6) . .
C9 Fe1 C15 C14 -79.2(5) . .
C17 Fe1 C15 C14 81.1(4) . .
C10 Fe1 C15 C14 -121.9(4) . .
C11 Fe1 C15 C14 -163.4(4) . .
C14 C15 C16 C17 -0.8(6) . .
Fe1 C15 C16 C17 59.5(4) . .
C14 C15 C16 Fe1 -60.3(4) . .
C8 Fe1 C16 C15 164.3(5) . .
C13 Fe1 C16 C15 81.0(4) . .
C12 Fe1 C16 C15 -163.8(3) . .
C9 Fe1 C16 C15 -47.2(8) . .
C17 Fe1 C16 C15 119.4(5) . .
C10 Fe1 C16 C15 -80.3(4) . .
C11 Fe1 C16 C15 -121.2(3) . .
C14 Fe1 C16 C15 37.4(4) . .
C8 Fe1 C16 C17 45.0(7) . .
C15 Fe1 C16 C17 -119.4(5) . .
C13 Fe1 C16 C17 -38.4(4) . .
C12 Fe1 C16 C17 76.8(4) . .
C9 Fe1 C16 C17 -166.5(6) . .
C10 Fe1 C16 C17 160.4(4) . .
C11 Fe1 C16 C17 119.4(4) . .
C14 Fe1 C16 C17 -82.0(4) . .
C14 C13 C17 C16 1.0(6) . .
Fe1 C13 C17 C16 -59.1(4) . .
C14 C13 C17 Fe1 60.1(4) . .
C15 C16 C17 C13 -0.1(6) . .
Fe1 C16 C17 C13 59.6(4) . .
C15 C16 C17 Fe1 -59.7(4) . .
C8 Fe1 C17 C13 80.6(4) . .
C16 Fe1 C17 C13 -117.6(5) . .
C15 Fe1 C17 C13 -80.4(4) . .
C12 Fe1 C17 C13 121.7(4) . .
C9 Fe1 C17 C13 49.0(8) . .
C10 Fe1 C17 C13 -167.5(6) . .
C11 Fe1 C17 C13 162.9(3) . .
C14 Fe1 C17 C13 -37.0(3) . .
C8 Fe1 C17 C16 -161.8(3) . .
C15 Fe1 C17 C16 37.2(4) . .
C13 Fe1 C17 C16 117.6(5) . .
C12 Fe1 C17 C16 -120.8(4) . .
C9 Fe1 C17 C16 166.6(6) . .
C10 Fe1 C17 C16 -50.0(8) . .
C11 Fe1 C17 C16 -79.5(4) . .
C14 Fe1 C17 C16 80.6(4) . .
